data_2004984
loop_
_publ_author_name
'Blackburn, A. C.'
'Dobson, A. J.'
'Gerkin, R. E.'

_publ_section_title
;
 Xanthene-9-carboxylic Acid
;
_journal_issue 6
_journal_name_full 'Acta Crystallographica Section C'
_journal_page_first 1486
_journal_page_last 1488
_journal_paper_doi 10.1107/S0108270195016167
_journal_volume 52
_journal_year 1996
_chemical_formula_iupac 'C14 H10 O3'
_chemical_formula_moiety 'C14 H10 O3'
_chemical_formula_sum 'C14 H10 O3'
_chemical_formula_weight 226.23
_chemical_name_common 'Xanthene-9-carboxylic acid'
_chemical_name_systematic ?
_space_group_IT_number 33
_symmetry_cell_setting orthorhombic
_symmetry_space_group_name_Hall 'P 2c -2n'
_symmetry_space_group_name_H-M 'P n a 21'
_cell_angle_alpha 90
_cell_angle_beta 90
_cell_angle_gamma 90
_cell_formula_units_Z 8
_cell_length_a 16.139(1)
_cell_length_b 5.117(1)
_cell_length_c 26.887(2)
_cell_measurement_reflns_used 25
_cell_measurement_temperature 296
_cell_measurement_theta_max 13.8
_cell_measurement_theta_min 12.6
_cell_volume 2220.4(5)
_computing_cell_refinement 'MSC/AFC Diffractometer Control Software'
_computing_data_collection
;
MSC/AFC Diffractometer Control Software
(Molecular Structure Corporation, 1988)
;
_computing_data_reduction 'TEXSAN (Molecular Structure Corporation, 1989)'
_computing_molecular_graphics 'ORTEPII (Johnson, 1976)'
_computing_publication_material TEXSAN
_computing_structure_refinement TEXSAN
_computing_structure_solution 'SHELXS86 (Sheldrick, 1985)'
_diffrn_ambient_temperature 296
_diffrn_measurement_device 'Rigaku AFC5S'
_diffrn_measurement_method \w
_diffrn_radiation_monochromator graphite
_diffrn_radiation_source 'X-ray tube'
_diffrn_radiation_type MoK\a
_diffrn_radiation_wavelength 0.71073
_diffrn_reflns_limit_h_max 20
_diffrn_reflns_limit_h_min 0
_diffrn_reflns_limit_k_max 6
_diffrn_reflns_limit_k_min 0
_diffrn_reflns_limit_l_max 0
_diffrn_reflns_limit_l_min -34
_diffrn_reflns_number 3011
_diffrn_reflns_theta_max 27.50
_diffrn_reflns_theta_min 2.00
_diffrn_standards_decay_% 5.6
_diffrn_standards_interval_count 150
_diffrn_standards_number 6
_exptl_absorpt_coefficient_mu 0.089
_exptl_absorpt_correction_type none
_exptl_crystal_colour colorless
_exptl_crystal_density_diffrn 1.353
_exptl_crystal_density_meas ?
_exptl_crystal_description 'cut column'
_exptl_crystal_F_000 944
_exptl_crystal_size_max 0.46
_exptl_crystal_size_mid 0.27
_exptl_crystal_size_min 0.27
_refine_diff_density_max 0.18
_refine_diff_density_min -0.18
_refine_ls_extinction_coef 7E-7(1)
_refine_ls_extinction_method 'Zachariasen (1963, 1968)'
_refine_ls_goodness_of_fit_obs 1.32
_refine_ls_hydrogen_treatment
;
H atoms: C---H 0.98\%A, B = 1.2B~eq~ of attached atom;
for O---H, refall
;
_refine_ls_matrix_type full
_refine_ls_number_parameters 315
_refine_ls_number_reflns 1946
_refine_ls_R_factor_obs 0.058
_refine_ls_shift/esd_max '< 0.01'
_refine_ls_structure_factor_coef F
_refine_ls_weighting_details 'w = 1/\s~F~^2^'
_refine_ls_weighting_scheme calc
_refine_ls_wR_factor_obs 0.046
_reflns_number_observed 1946
_reflns_number_total 3011
_reflns_observed_criterion I>0.5\s~I~
_cod_data_source_file fg1134.cif
_cod_data_source_block xanthene
_cod_depositor_comments
;
The following automatic conversions were performed:

'_exptl_crystal_density_meas' value 'not measured' was changed to '?'
- the value is perceived as not measured.

Automatic conversion script
Id: cif_fix_values 3008 2015-01-20 13:52:24Z robertas 

The following automatic conversions were performed:

'_refine_ls_weighting_scheme' value 'w = 1/\s~F~^2^' was changed to
'calc'. New tag '_refine_ls_weighting_details' was created. The value
of the new tag was set to 'w = 1/\s~F~^2^'.

Automatic conversion script
Id: cif_fix_values 3143 2015-03-26 13:38:13Z robertas 
;
_cod_original_cell_volume 2220.4(6)
_cod_database_code 2004984

loop_
_symmetry_equiv_pos_as_xyz
x,y,z
'-x, -y, 1/2+ z'
'1/2-x, 1/2+y,1/2+z'
'1/2+ x, 1/2 -y, z'

loop_
_atom_site_aniso_label
_atom_site_aniso_U_11
_atom_site_aniso_U_22
_atom_site_aniso_U_33
_atom_site_aniso_U_12
_atom_site_aniso_U_13
_atom_site_aniso_U_23
O1A 0.103(2) 0.051(2) 0.081(2) 0.002(2) -0.048(2) 0.012(2)
O2A 0.085(2) 0.055(2) 0.068(2) 0.003(2) -0.036(2) -0.0020(10)
O10A 0.065(2) 0.064(2) 0.070(2) -0.001(2) -0.007(2) -0.013(2)
C1A 0.064(3) 0.055(3) 0.060(3) 0.000(2) -0.004(2) 0.005(2)
C2A 0.070(3) 0.076(3) 0.067(3) 0.000(3) 0.013(3) 0.010(3)
C3A 0.078(3) 0.084(3) 0.058(3) 0.018(3) 0.016(2) 0.008(3)
C4A 0.080(3) 0.074(3) 0.049(2) 0.014(3) -0.002(2) -0.008(2)
C5A 0.063(3) 0.068(3) 0.078(3) -0.011(3) -0.016(3) 0.008(3)
C6A 0.060(3) 0.088(4) 0.113(5) -0.008(3) -0.018(3) 0.030(4)
C7A 0.058(3) 0.103(4) 0.085(4) 0.000(3) 0.007(3) 0.027(3)
C8A 0.053(2) 0.073(3) 0.065(3) 0.003(2) -0.004(2) 0.007(2)
C9A 0.048(2) 0.045(2) 0.044(2) 0.010(2) -0.011(2) 0.001(2)
C11A 0.055(3) 0.053(2) 0.061(3) 0.002(2) -0.017(2) 0.010(2)
C12A 0.049(2) 0.052(2) 0.047(2) 0.009(2) -0.012(2) 0.010(2)
C13A 0.045(2) 0.046(2) 0.043(2) 0.008(2) -0.007(2) 0.006(2)
C14A 0.056(3) 0.053(2) 0.049(2) 0.005(2) -0.009(2) 0.003(2)
C15A 0.049(2) 0.043(2) 0.036(2) 0.001(2) -0.004(2) 0.000(2)
O1B 0.111(3) 0.057(2) 0.096(3) 0.012(2) -0.061(2) 0.001(2)
O2B 0.084(2) 0.056(2) 0.060(2) -0.002(2) -0.031(2) 0.0000(10)
O10B 0.069(2) 0.079(2) 0.074(2) -0.008(2) -0.004(2) -0.025(2)
C1B 0.070(3) 0.075(3) 0.059(3) 0.000(3) -0.003(3) 0.002(3)
C2B 0.073(3) 0.101(4) 0.091(4) -0.011(3) 0.008(3) 0.015(4)
C3B 0.075(3) 0.118(5) 0.062(3) 0.028(4) 0.013(3) 0.008(3)
C4B 0.069(3) 0.094(4) 0.061(3) 0.017(3) -0.004(2) -0.011(3)
C5B 0.075(3) 0.071(3) 0.091(4) 0.000(3) -0.028(3) 0.006(3)
C6B 0.066(4) 0.092(4) 0.121(6) -0.001(3) -0.012(4) 0.027(4)
C7B 0.057(3) 0.115(5) 0.108(5) 0.008(3) 0.014(3) 0.030(4)
C8B 0.076(3) 0.096(4) 0.066(3) 0.020(3) 0.005(3) 0.006(3)
C9B 0.059(2) 0.050(2) 0.042(2) 0.016(2) -0.009(2) -0.002(2)
C11B 0.048(2) 0.066(3) 0.061(3) 0.006(2) -0.011(2) 0.007(2)
C12B 0.051(2) 0.059(2) 0.049(2) 0.011(2) -0.010(2) 0.006(2)
C13B 0.054(2) 0.053(2) 0.042(2) 0.009(2) -0.012(2) 0.002(2)
C14B 0.055(2) 0.067(3) 0.047(2) 0.017(2) -0.008(2) -0.001(2)
C15B 0.057(2) 0.039(2) 0.046(2) 0.010(2) -0.006(2) -0.004(2)

loop_
_atom_site_label
_atom_site_fract_x
_atom_site_fract_y
_atom_site_fract_z
_atom_site_U_iso_or_equiv
_atom_site_thermal_displace_type
_atom_site_type_symbol
O1A 0.5629(2) 0.3366(6) 0.2398 0.079(1) Uij O
O2A 0.6004(2) 0.7415(5) 0.2559(2) 0.0692(10) Uij O
O10A 0.4845(2) 0.2705(6) 0.1131(2) 0.0664(10) Uij O
C1A 0.6261(3) 0.8154(8) 0.1334(2) 0.060(1) Uij C
C2A 0.6774(3) 0.7872(10) 0.0926(2) 0.071(2) Uij C
C3A 0.6637(3) 0.5859(11) 0.0600(2) 0.073(2) Uij C
C4A 0.5986(3) 0.4171(10) 0.0672(2) 0.068(1) Uij C
C5A 0.3523(3) 0.1661(9) 0.1435(3) 0.070(2) Uij C
C6A 0.2885(3) 0.2053(12) 0.1761(3) 0.087(2) Uij C
C7A 0.2930(3) 0.3952(12) 0.2124(3) 0.082(2) Uij C
C8A 0.3631(3) 0.5519(9) 0.2157(2) 0.064(1) Uij C
C9A 0.5081(2) 0.6700(7) 0.1880(2) 0.046(1) Uij C
C11A 0.4223(3) 0.3218(8) 0.1473(2) 0.056(1) Uij C
C12A 0.4299(2) 0.5122(7) 0.1832(2) 0.049(1) Uij C
C13A 0.5612(2) 0.6456(7) 0.1419(2) 0.045(1) Uij C
C14A 0.5482(3) 0.4485(8) 0.1086(2) 0.053(1) Uij C
C15A 0.5609(2) 0.5832(7) 0.2320(2) 0.043(1) Uij C
HA 0.593(4) 0.310(14) 0.275(3) 0.18(3) Uiso H
O1B 0.6978(2) 0.6229(6) 0.3318(2) 0.088(1) Uij O
O2B 0.6627(2) 0.2178(5) 0.3147(2) 0.0664(10) Uij O
O10B 0.7844(2) 0.6811(6) 0.4582(2) 0.074(1) Uij O
C1B 0.6399(3) 0.1383(10) 0.4381(2) 0.068(2) Uij C
C2B 0.5906(3) 0.1636(12) 0.4793(3) 0.088(2) Uij C
C3B 0.6076(3) 0.3599(13) 0.5128(2) 0.085(2) Uij C
C4B 0.6717(3) 0.5319(11) 0.5053(2) 0.075(2) Uij C
C5B 0.9114(3) 0.8030(10) 0.4232(3) 0.079(2) Uij C
C6B 0.9724(3) 0.7786(12) 0.3885(3) 0.093(2) Uij C
C7B 0.9663(3) 0.5911(13) 0.3524(3) 0.093(2) Uij C
C8B 0.8973(3) 0.4304(10) 0.3505(2) 0.079(2) Uij C
C9B 0.7566(3) 0.2915(7) 0.3819(2) 0.050(1) Uij C
C11B 0.8425(3) 0.6412(9) 0.4215(2) 0.058(1) Uij C
C12B 0.8338(2) 0.4529(8) 0.3851(2) 0.053(1) Uij C
C13B 0.7056(2) 0.3088(8) 0.4290(2) 0.050(1) Uij C
C14B 0.7210(3) 0.5055(8) 0.4631(2) 0.056(1) Uij C
C15B 0.7019(2) 0.3757(7) 0.3392(2) 0.047(1) Uij C
HB 0.647(4) 0.671(12) 0.307(2) 0.15(2) Uiso H
H1A 0.6361 0.9591 0.1567 0.0716 Uiso H
H2A 0.7231 0.9098 0.0871 0.0851 Uiso H
H3A 0.7004 0.5625 0.0313 0.0877 Uiso H
H4A 0.5880 0.2760 0.0434 0.0811 Uiso H
H5A 0.3486 0.0304 0.1179 0.0834 Uiso H
H6A 0.2387 0.0965 0.1736 0.1049 Uiso H
H7A 0.2470 0.4195 0.2357 0.0983 Uiso H
H8A 0.3659 0.6905 0.2408 0.0764 Uiso H
H9A 0.4932 0.8541 0.1925 0.0547 Uiso H
H1B 0.6287 -0.0029 0.4144 0.0819 Uiso H
H2B 0.5441 0.0441 0.4849 0.1060 Uiso H
H3B 0.5732 0.3774 0.5427 0.1022 Uiso H
H4B 0.6827 0.6715 0.5294 0.0898 Uiso H
H5B 0.9161 0.9353 0.4494 0.0946 Uiso H
H6B 1.0206 0.8950 0.3895 0.1116 Uiso H
H7B 1.0108 0.5707 0.3278 0.1119 Uiso H
H8B 0.8933 0.2982 0.3242 0.0952 Uiso H
H9B 0.7725 0.1087 0.3767 0.0599 Uiso H

loop_
_atom_type_symbol
_atom_type_scat_dispersion_real
_atom_type_scat_dispersion_imag
_atom_type_scat_source
H 0 0 'Stewart, Davidson \& Simpson (1965)'
C .002 .002 'Cromer \& Waber (1974)'
O .008 .006 'Cromer \& Waber (1974)'

loop_
_geom_angle_atom_site_label_1
_geom_angle_atom_site_label_2
_geom_angle_atom_site_label_3
_geom_angle
_geom_angle_publ_flag
C2A C1A C13A 121.4(4) no
C1A C2A C3A 119.4(5) no
C2A C3A C4A 120.3(4) no
C3A C4A C14A 119.3(4) no
C6A C5A C11A 118.8(5) no
C5A C6A C7A 121.2(5) no
C6A C7A C8A 119.6(5) no
C7A C8A C12A 120.2(4) no
C12A C9A C13A 111.2(3) yes
O10A C11A C5A 115.7(4) no
O10A C11A C12A 122.3(4) yes
C5A C11A C12A 122.1(5) no
C8A C12A C9A 120.9(4) no
C8A C12A C11A 118.1(4) no
C9A C12A C11A 121.0(4) yes
C1A C13A C9A 121.0(4) no
C1A C13A C14A 118.1(4) no
C9A C13A C14A 120.8(4) yes
O10A C14A C4A 115.6(4) no
O10A C14A C13A 122.9(4) yes
C4A C14A C13A 121.4(4) no
C11A O10A C14A 118.3(3) yes
C12A C9A C15A 112.3(3) yes
C13A C9A C15A 107.1(3) yes
C9A C15A O1A 115.3(3) yes
C9A C15A O2A 120.7(3) yes
O1A C15A O2A 123.9(4) yes
C2B C1B C13B 121.6(5) no
C1B C2B C3B 118.8(5) no
C2B C3B C4B 121.4(5) no
C3B C4B C14B 119.2(5) no
C6B C5B C11B 120.2(5) no
C5B C6B C7B 119.9(5) no
C6B C7B C8B 120.0(5) no
C7B C8B C12B 121.3(5) no
C12B C9B C13B 111.8(3) yes
O10B C11B C5B 115.7(4) no
O10B C11B C12B 122.9(4) yes
C5B C11B C12B 121.4(4) no
C8B C12B C9B 122.0(4) no
C8B C12B C11B 117.2(4) no
C9B C12B C11B 120.7(4) yes
C1B C13B C9B 121.5(4) no
C1B C13B C14B 118.4(4) no
C9B C13B C14B 120.0(4) yes
O10B C14B C4B 116.2(4) no
O10B C14B C13B 123.2(4) yes
C4B C14B C13B 120.5(4) no
C11B O10B C14B 118.7(3) yes
C12B C9B C15B 111.9(3) yes
C13B C9B C15B 107.5(3) yes
C9B C15B O1B 115.5(4) yes
C9B C15B O2B 121.7(3) yes
O1B C15B O2B 122.8(4) yes

loop_
_geom_bond_atom_site_label_1
_geom_bond_atom_site_label_2
_geom_bond_distance
_geom_bond_publ_flag
C1A C2A 1.379(7) no
C1A C13A 1.380(6) no
C2A C3A 1.372(7) no
C3A C4A 1.373(7) no
C4A C14A 1.387(6) no
C5A C6A 1.367(8) no
C5A C11A 1.386(6) no
C6A C7A 1.380(9) no
C7A C8A 1.390(7) no
C8A C12A 1.402(5) no
C9A C12A 1.504(5) yes
C9A C13A 1.512(5) yes
C11A C12A 1.377(5) yes
C13A C14A 1.367(5) yes
C11A O10A 1.385(5) yes
C14A O10A 1.379(5) yes
C9A C15A 1.524(5) yes
C15A O1A 1.280(4) yes
C15A O2A 1.214(4) yes
O1A HA 1.09(8) yes
C1B C2B 1.372(7) no
C1B C13B 1.395(6) no
C2B C3B 1.376(8) no
C3B C4B 1.373(7) no
C4B C14B 1.391(6) no
C5B C6B 1.362(9) no
C5B C11B 1.387(6) no
C6B C7B 1.370(9) no
C7B C8B 1.385(8) no
C8B C12B 1.390(6) no
C9B C12B 1.497(5) yes
C9B C13B 1.514(5) yes
C11B C12B 1.381(6) yes
C13B C14B 1.384(5) yes
C11B O10B 1.377(6) yes
C14B O10B 1.368(5) yes
C9B C15B 1.509(5) yes
C15B O1B 1.283(4) yes
C15B O2B 1.220(4) yes
O1B HB 1.09(6) yes
